data_2221638
loop_
_publ_author_name
'Gao, Xiao-Li'
'Lu, Li-Ping'
'Zhu, Miao-Li'

_publ_section_title
;Imidazolium
 <i>trans</i>-bis(iminodiacetato-\k^3^<i>O</i>,<i>N</i>,<i>O</i>')cobaltate(III)
;
_journal_coeditor_code CV2551
_journal_issue 5
_journal_name_full 'Acta Crystallographica Section E'
_journal_page_first m561
_journal_paper_doi 10.1107/S1600536809014342
_journal_volume 65
_journal_year 2009
_chemical_formula_iupac '(C3 H5 N2) [Co (C4 H5 N O4)2]'
_chemical_formula_moiety 'C3 H5 N2 + , C8 H10 Co N2 O8 -'
_chemical_formula_sum 'C11 H15 Co N4 O8'
_chemical_formula_weight 390.20
_chemical_name_systematic
;Imidazolium
<i>trans</i>-bis(iminodiacetato-\k^3^<i>O</i>,<i>N</i>,<i>O</i>')cobaltate(III)
;
_space_group_IT_number 54
_symmetry_cell_setting orthorhombic
_symmetry_space_group_name_Hall '-P 2a 2ac'
_symmetry_space_group_name_H-M 'P c c a'
_atom_sites_solution_hydrogens geom
_atom_sites_solution_primary direct
_atom_sites_solution_secondary difmap
_audit_creation_method SHELXL97
_cell_angle_alpha 90.00
_cell_angle_beta 90.00
_cell_angle_gamma 90.00
_cell_formula_units_Z 4
_cell_length_a 16.889(3)
_cell_length_b 5.2906(10)
_cell_length_c 16.901(3)
_cell_measurement_reflns_used 2958
_cell_measurement_temperature 298(2)
_cell_measurement_theta_max 26.95
_cell_measurement_theta_min 2.411
_cell_volume 1510.2(5)
_computing_cell_refinement 'SAINT (Bruker, 2000)'
_computing_data_collection 'SMART (Bruker, 2000)'
_computing_data_reduction 'SAINT (Bruker, 2000)'
_computing_molecular_graphics 'SHELXTL/PC (Sheldrick, 2008)'
_computing_publication_material 'SHELXTL/PC (Sheldrick, 2008)'
_computing_structure_refinement 'SHELXL97 (Sheldrick, 2008)'
_computing_structure_solution 'SHELXS97 (Sheldrick, 2008)'
_diffrn_ambient_temperature 298(2)
_diffrn_measured_fraction_theta_full 0.999
_diffrn_measured_fraction_theta_max 0.999
_diffrn_measurement_device_type 'Bruker SMART CCD area-detector'
_diffrn_measurement_method \w
_diffrn_radiation_monochromator graphite
_diffrn_radiation_source 'fine-focus sealed tube'
_diffrn_radiation_type MoK\a
_diffrn_radiation_wavelength 0.71073
_diffrn_reflns_av_R_equivalents 0.0252
_diffrn_reflns_av_sigmaI/netI 0.0246
_diffrn_reflns_limit_h_max 20
_diffrn_reflns_limit_h_min -19
_diffrn_reflns_limit_k_max 4
_diffrn_reflns_limit_k_min -6
_diffrn_reflns_limit_l_max 20
_diffrn_reflns_limit_l_min -18
_diffrn_reflns_number 6218
_diffrn_reflns_theta_full 26.00
_diffrn_reflns_theta_max 26.00
_diffrn_reflns_theta_min 2.41
_diffrn_standards_number 0
_exptl_absorpt_coefficient_mu 1.188
_exptl_absorpt_correction_T_max 0.7971
_exptl_absorpt_correction_T_min 0.7830
_exptl_absorpt_correction_type multi-scan
_exptl_absorpt_process_details '(SADABS; Sheldrick, 2000)'
_exptl_crystal_colour red
_exptl_crystal_density_diffrn 1.716
_exptl_crystal_density_method 'not measured'
_exptl_crystal_description block
_exptl_crystal_F_000 800
_exptl_crystal_size_max 0.20
_exptl_crystal_size_mid 0.20
_exptl_crystal_size_min 0.20
_refine_diff_density_max 0.349
_refine_diff_density_min -0.267
_refine_ls_extinction_method none
_refine_ls_goodness_of_fit_ref 1.084
_refine_ls_hydrogen_treatment constr
_refine_ls_matrix_type full
_refine_ls_number_parameters 111
_refine_ls_number_reflns 1495
_refine_ls_number_restraints 0
_refine_ls_restrained_S_all 1.084
_refine_ls_R_factor_all 0.0351
_refine_ls_R_factor_gt 0.0294
_refine_ls_shift/su_max 0.000
_refine_ls_shift/su_mean 0.000
_refine_ls_structure_factor_coef Fsqd
_refine_ls_weighting_details 'calc w = 1/[\s^2^(Fo^2^)+(0.0405P)^2^+0.6086P] where P=(Fo^2^+2Fc^2^)/3'
_refine_ls_weighting_scheme calc
_refine_ls_wR_factor_gt 0.0764
_refine_ls_wR_factor_ref 0.0794
_reflns_number_gt 1299
_reflns_number_total 1495
_reflns_threshold_expression I>2\s(I)
_cod_data_source_file cv2551.cif
_cod_data_source_block I
_cod_database_code 2221638
_cod_database_fobs_code 2221638

loop_
_symmetry_equiv_pos_as_xyz
'x, y, z'
'-x+1/2, -y, z'
'-x, y, -z+1/2'
'x+1/2, -y, -z+1/2'
'-x, -y, -z'
'x-1/2, y, -z'
'x, -y, z-1/2'
'-x-1/2, y, z-1/2'

loop_
_atom_site_type_symbol
_atom_site_label
_atom_site_fract_x
_atom_site_fract_y
_atom_site_fract_z
_atom_site_U_iso_or_equiv
_atom_site_adp_type
_atom_site_calc_flag
_atom_site_refinement_flags
_atom_site_occupancy
_atom_site_disorder_assembly
_atom_site_disorder_group
Co Co1 0.0000 1.0000 0.0000 0.02108(14) Uani d S 1 . .
O O1 -0.06498(8) 1.0888(2) 0.08656(8) 0.0305(3) Uani d . 1 . .
O O2 -0.10143(10) 0.9556(3) 0.20572(10) 0.0502(5) Uani d . 1 . .
O O3 0.07296(7) 1.2495(2) 0.03073(9) 0.0306(3) Uani d . 1 . .
O O4 0.17666(11) 1.3151(3) 0.10704(14) 0.0775(7) Uani d . 1 . .
N N1 0.05329(8) 0.7739(3) 0.07205(9) 0.0240(3) Uani d . 1 . .
H H1 0.0644 0.6440 0.0521 0.029 Uiso d R 1 . .
C C1 -0.06105(12) 0.9354(4) 0.14545(12) 0.0319(4) Uani d . 1 . .
C C2 -0.00355(11) 0.7182(4) 0.13637(12) 0.0315(5) Uani d . 1 . .
H H2A 0.0249 0.6926 0.1856 0.038 Uiso calc R 1 . .
H H2B -0.0324 0.5644 0.1242 0.038 Uiso calc R 1 . .
C C3 0.12727(11) 0.8972(4) 0.09931(13) 0.0327(4) Uani d . 1 . .
H H3A 0.1724 0.8161 0.0744 0.039 Uiso calc R 1 . .
H H3B 0.1324 0.8764 0.1561 0.039 Uiso calc R 1 . .
C C4 0.12754(12) 1.1751(4) 0.07933(13) 0.0369(5) Uani d . 1 . .
N N2 0.20741(11) 0.3528(4) 0.31139(13) 0.0526(5) Uani d . 1 . .
H H2 0.1749 0.2389 0.2952 0.063 Uiso d R 1 . .
C C5 0.2500 0.5000 0.2661(2) 0.0461(9) Uani d S 1 . .
H H5 0.2500 0.5000 0.2110 0.055 Uiso calc SR 1 . .
C C6 0.22287(19) 0.4090(8) 0.38741(18) 0.0811(11) Uani d . 1 . .
H H6 0.1999 0.3346 0.4317 0.097 Uiso calc R 1 . .

loop_
_atom_site_aniso_label
_atom_site_aniso_U_11
_atom_site_aniso_U_22
_atom_site_aniso_U_33
_atom_site_aniso_U_12
_atom_site_aniso_U_13
_atom_site_aniso_U_23
Co1 0.0249(2) 0.0181(2) 0.0202(2) 0.00274(13) -0.00159(13) -0.00175(12)
O1 0.0359(7) 0.0297(7) 0.0259(7) 0.0101(6) 0.0047(6) -0.0001(6)
O2 0.0550(10) 0.0629(11) 0.0325(9) 0.0263(8) 0.0165(8) 0.0112(8)
O3 0.0323(7) 0.0210(6) 0.0385(8) -0.0005(5) -0.0086(6) -0.0013(6)
O4 0.0655(12) 0.0340(9) 0.1330(19) -0.0079(9) -0.0602(12) -0.0013(10)
N1 0.0288(8) 0.0187(7) 0.0246(8) 0.0051(6) -0.0019(6) -0.0030(6)
C1 0.0334(10) 0.0351(10) 0.0271(11) 0.0056(9) 0.0021(9) 0.0002(8)
C2 0.0376(11) 0.0297(10) 0.0273(11) 0.0068(8) 0.0025(8) 0.0064(8)
C3 0.0301(10) 0.0306(10) 0.0374(11) 0.0032(8) -0.0084(9) -0.0001(9)
C4 0.0345(10) 0.0269(10) 0.0492(13) 0.0013(8) -0.0115(9) -0.0061(9)
N2 0.0418(11) 0.0547(13) 0.0613(14) -0.0206(10) -0.0043(10) -0.0035(10)
C5 0.0403(19) 0.057(2) 0.041(2) -0.0004(15) 0.000 0.000
C6 0.074(2) 0.122(3) 0.0467(18) -0.048(2) 0.0007(15) 0.0132(18)

loop_
_atom_type_symbol
_atom_type_description
_atom_type_scat_dispersion_real
_atom_type_scat_dispersion_imag
_atom_type_scat_source
C C 0.0033 0.0016 'International Tables Vol C Tables 4.2.6.8 and 6.1.1.4'
H H 0.0000 0.0000 'International Tables Vol C Tables 4.2.6.8 and 6.1.1.4'
Co Co 0.3494 0.9721 'International Tables Vol C Tables 4.2.6.8 and 6.1.1.4'
N N 0.0061 0.0033 'International Tables Vol C Tables 4.2.6.8 and 6.1.1.4'
O O 0.0106 0.0060 'International Tables Vol C Tables 4.2.6.8 and 6.1.1.4'

loop_
_geom_angle_atom_site_label_1
_geom_angle_atom_site_label_2
_geom_angle_atom_site_label_3
_geom_angle_site_symmetry_1
_geom_angle_site_symmetry_3
_geom_angle
_geom_angle_publ_flag
O3 Co1 O3 5_575 . 180.00(9) ?
O3 Co1 O1 5_575 . 90.44(6) ?
O3 Co1 O1 . . 89.56(6) ?
O3 Co1 O1 5_575 5_575 89.56(6) ?
O3 Co1 O1 . 5_575 90.44(6) ?
O1 Co1 O1 . 5_575 180.0 ?
O3 Co1 N1 5_575 5_575 87.43(6) ?
O3 Co1 N1 . 5_575 92.57(6) ?
O1 Co1 N1 . 5_575 93.65(6) ?
O1 Co1 N1 5_575 5_575 86.35(6) ?
O3 Co1 N1 5_575 . 92.57(6) ?
O3 Co1 N1 . . 87.43(6) ?
O1 Co1 N1 . . 86.35(6) ?
O1 Co1 N1 5_575 . 93.65(6) ?
N1 Co1 N1 5_575 . 180.00(7) ?
C1 O1 Co1 . . 114.38(12) ?
C4 O3 Co1 . . 115.36(12) ?
C2 N1 C3 . . 113.95(15) ?
C2 N1 Co1 . . 106.52(11) ?
C3 N1 Co1 . . 108.42(11) ?
C2 N1 H1 . . 107.2 ?
C3 N1 H1 . . 108.4 ?
Co1 N1 H1 . . 112.5 ?
O2 C1 O1 . . 123.87(19) ?
O2 C1 C2 . . 120.40(18) ?
O1 C1 C2 . . 115.72(17) ?
N1 C2 C1 . . 109.88(16) ?
N1 C2 H2A . . 109.7 ?
C1 C2 H2A . . 109.7 ?
N1 C2 H2B . . 109.7 ?
C1 C2 H2B . . 109.7 ?
H2A C2 H2B . . 108.2 ?
N1 C3 C4 . . 111.22(15) ?
N1 C3 H3A . . 109.4 ?
C4 C3 H3A . . 109.4 ?
N1 C3 H3B . . 109.4 ?
C4 C3 H3B . . 109.4 ?
H3A C3 H3B . . 108.0 ?
O4 C4 O3 . . 123.3(2) ?
O4 C4 C3 . . 120.91(19) ?
O3 C4 C3 . . 115.83(16) ?
C5 N2 C6 . . 108.8(2) ?
C5 N2 H2 . . 125.6 ?
C6 N2 H2 . . 125.6 ?
N2 C5 N2 2_565 . 108.3(3) ?
N2 C5 H5 2_565 . 125.9 ?
N2 C5 H5 . . 125.9 ?
C6 C6 N2 2_565 . 107.09(15) ?
C6 C6 H6 2_565 . 126.5 ?
N2 C6 H6 . . 126.5 ?

loop_
_geom_bond_atom_site_label_1
_geom_bond_atom_site_label_2
_geom_bond_site_symmetry_2
_geom_bond_distance
_geom_bond_publ_flag
Co1 O3 5_575 1.8790(12) ?
Co1 O3 . 1.8790(12) ?
Co1 O1 . 1.8882(13) ?
Co1 O1 5_575 1.8882(13) ?
Co1 N1 5_575 1.9299(14) ?
Co1 N1 . 1.9299(14) ?
O1 C1 . 1.286(2) ?
O2 C1 . 1.230(2) ?
O3 C4 . 1.296(2) ?
O4 C4 . 1.207(3) ?
N1 C2 . 1.480(2) ?
N1 C3 . 1.483(2) ?
N1 H1 . 0.7879 ?
C1 C2 . 1.512(3) ?
C2 H2A . 0.9700 ?
C2 H2B . 0.9700 ?
C3 C4 . 1.508(3) ?
C3 H3A . 0.9700 ?
C3 H3B . 0.9700 ?
N2 C5 . 1.308(3) ?
N2 C6 . 1.344(4) ?
N2 H2 . 0.8599 ?
C5 N2 2_565 1.308(3) ?
C5 H5 . 0.9300 ?
C6 C6 2_565 1.329(6) ?
C6 H6 . 0.9300 ?

loop_
_geom_hbond_atom_site_label_D
_geom_hbond_atom_site_label_H
_geom_hbond_atom_site_label_A
_geom_hbond_site_symmetry_A
_geom_hbond_distance_DH
_geom_hbond_distance_HA
_geom_hbond_distance_DA
_geom_hbond_angle_DHA
_geom_hbond_publ_flag
N1 H1 O3 1_545 0.79 2.12 2.880(2) 161.1 y
N2 H2 O2 3_545 0.86 1.95 2.775(3) 161.8 y
C3 H3B O2 3 0.97 2.43 3.338(3) 155.9 y
C5 H5 O4 1_545 0.93 2.36 3.117(4) 138.1 y
C5 H5 O4 2_575 0.93 2.36 3.117(4) 138.1 y
C1 O2 Cg1 3_465 1.230(2) 3.540(10) 3.953(2) . y

loop_
_geom_torsion_atom_site_label_1
_geom_torsion_atom_site_label_2
_geom_torsion_atom_site_label_3
_geom_torsion_atom_site_label_4
_geom_torsion_site_symmetry_1
_geom_torsion_site_symmetry_2
_geom_torsion_site_symmetry_3
_geom_torsion_site_symmetry_4
_geom_torsion
_geom_torsion_publ_flag
O3 Co1 O1 C1 5_575 . . . 77.41(15) ?
O3 Co1 O1 C1 . . . . -102.59(15) ?
N1 Co1 O1 C1 5_575 . . . 164.87(14) ?
N1 Co1 O1 C1 . . . . -15.13(14) ?
O1 Co1 O3 C4 . . . . 90.08(15) ?
O1 Co1 O3 C4 5_575 . . . -89.92(15) ?
N1 Co1 O3 C4 5_575 . . . -176.29(15) ?
N1 Co1 O3 C4 . . . . 3.71(15) ?
O3 Co1 N1 C2 5_575 . . . -66.96(12) ?
O3 Co1 N1 C2 . . . . 113.04(12) ?
O1 Co1 N1 C2 . . . . 23.32(12) ?
O1 Co1 N1 C2 5_575 . . . -156.68(12) ?
O3 Co1 N1 C3 5_575 . . . 170.01(12) ?
O3 Co1 N1 C3 . . . . -9.99(12) ?
O1 Co1 N1 C3 . . . . -99.71(12) ?
O1 Co1 N1 C3 5_575 . . . 80.29(12) ?
Co1 O1 C1 O2 . . . . -176.80(17) ?
Co1 O1 C1 C2 . . . . 2.0(2) ?
C3 N1 C2 C1 . . . . 92.47(19) ?
Co1 N1 C2 C1 . . . . -27.03(19) ?
O2 C1 C2 N1 . . . . -163.64(19) ?
O1 C1 C2 N1 . . . . 17.5(3) ?
C2 N1 C3 C4 . . . . -104.50(19) ?
Co1 N1 C3 C4 . . . . 13.92(19) ?
Co1 O3 C4 O4 . . . . -176.8(2) ?
Co1 O3 C4 C3 . . . . 3.9(2) ?
N1 C3 C4 O4 . . . . 168.6(2) ?
N1 C3 C4 O3 . . . . -12.2(3) ?
C6 N2 C5 N2 . . . 2_565 0.4(2) ?
C5 N2 C6 C6 . . . 2_565 -1.2(5) ?
